data_2230948
loop_
_publ_author_name
'Li, Hong-Lei'
'Cui, Jiang-Tao'

_publ_section_title
;
 <i>N</i>-(3,5-Dimethoxyphenyl)benzamide
;
_journal_coeditor_code ZJ2010
_journal_issue 7
_journal_name_full 'Acta Crystallographica Section E'
_journal_page_first o1596
_journal_paper_doi 10.1107/S1600536811019350
_journal_volume 67
_journal_year 2011
_chemical_formula_iupac 'C15 H15 N O3'
_chemical_formula_moiety 'C15 H15 N O3'
_chemical_formula_sum 'C15 H15 N O3'
_chemical_formula_weight 257.28
_chemical_name_systematic
;
<i>N</i>-(3,5-Dimethoxyphenyl)benzamide
;
_space_group_IT_number 14
_symmetry_cell_setting monoclinic
_symmetry_space_group_name_Hall '-P 2ybc'
_symmetry_space_group_name_H-M 'P 1 21/c 1'
_atom_sites_solution_hydrogens geom
_atom_sites_solution_primary direct
_atom_sites_solution_secondary difmap
_cell_angle_alpha 90.00
_cell_angle_beta 111.39(3)
_cell_angle_gamma 90.00
_cell_formula_units_Z 4
_cell_length_a 8.0390(16)
_cell_length_b 20.003(4)
_cell_length_c 9.2710(19)
_cell_measurement_reflns_used 25
_cell_measurement_temperature 293(2)
_cell_measurement_theta_max 13
_cell_measurement_theta_min 9
_cell_volume 1388.1(6)
_computing_cell_refinement '<i>CAD-4 EXPRESS</i> (Enraf--Nonius, 1994)'
_computing_data_collection '<i>CAD-4 EXPRESS</i> (Enraf--Nonius, 1994)'
_computing_data_reduction '<i>XCAD4</i> (Harms & Wocadlo, 1995)'
_computing_molecular_graphics '<i>SHELXTL</i> (Sheldrick, 2008)'
_computing_publication_material '<i>publCIF</i> (Westrip, 2010)'
_computing_structure_refinement '<i>SHELXL97</i> (Sheldrick, 2008)'
_computing_structure_solution '<i>SHELXS97</i> (Sheldrick, 2008)'
_diffrn_ambient_temperature 293(2)
_diffrn_measured_fraction_theta_full 1.000
_diffrn_measured_fraction_theta_max 1.000
_diffrn_measurement_device_type 'Enraf--Nonius CAD-4'
_diffrn_measurement_method \w/2\q
_diffrn_radiation_monochromator graphite
_diffrn_radiation_source 'fine-focus sealed tube'
_diffrn_radiation_type MoK\a
_diffrn_radiation_wavelength 0.71073
_diffrn_reflns_av_R_equivalents 0.0331
_diffrn_reflns_av_sigmaI/netI 0.0399
_diffrn_reflns_limit_h_max 9
_diffrn_reflns_limit_h_min 0
_diffrn_reflns_limit_k_max 24
_diffrn_reflns_limit_k_min 0
_diffrn_reflns_limit_l_max 10
_diffrn_reflns_limit_l_min -11
_diffrn_reflns_number 2737
_diffrn_reflns_theta_full 25.36
_diffrn_reflns_theta_max 25.36
_diffrn_reflns_theta_min 2.04
_diffrn_standards_decay_% 1
_diffrn_standards_interval_count 200
_diffrn_standards_interval_time 120
_diffrn_standards_number 3
_exptl_absorpt_coefficient_mu 0.086
_exptl_absorpt_correction_T_max 0.9914
_exptl_absorpt_correction_T_min 0.9746
_exptl_absorpt_correction_type psi-scan
_exptl_absorpt_process_details '(North <i>et al.</i>, 1968)'
_exptl_crystal_colour colourless
_exptl_crystal_density_diffrn 1.231
_exptl_crystal_density_method 'not measured'
_exptl_crystal_description Block
_exptl_crystal_F_000 544
_exptl_crystal_size_max 0.30
_exptl_crystal_size_mid 0.30
_exptl_crystal_size_min 0.10
_refine_diff_density_max 0.170
_refine_diff_density_min -0.189
_refine_ls_extinction_coef 0.037(5)
_refine_ls_extinction_expression Fc^*^=kFc[1+0.001xFc^2^\l^3^/sin(2\q)]^-1/4^
_refine_ls_extinction_method '<i>SHELXL97</i> (Sheldrick, 2008)'
_refine_ls_goodness_of_fit_ref 1.002
_refine_ls_hydrogen_treatment constr
_refine_ls_matrix_type full
_refine_ls_number_parameters 173
_refine_ls_number_reflns 2550
_refine_ls_number_restraints 0
_refine_ls_restrained_S_all 1.002
_refine_ls_R_factor_all 0.0958
_refine_ls_R_factor_gt 0.0540
_refine_ls_shift/su_max 0.000
_refine_ls_shift/su_mean 0.000
_refine_ls_structure_factor_coef Fsqd
_refine_ls_weighting_details 'calc w=1/[\s^2^(Fo^2^)+(0.0930P)^2^+0.0000P] where P=(Fo^2^+2Fc^2^)/3'
_refine_ls_weighting_scheme calc
_refine_ls_wR_factor_gt 0.1385
_refine_ls_wR_factor_ref 0.1652
_reflns_number_gt 1564
_reflns_number_total 2550
_reflns_threshold_expression I>2\s(I)
_cod_data_source_file zj2010.cif
_cod_data_source_block I
_cod_original_cell_volume 1388.1(5)
_cod_original_sg_symbol_H-M 'P 21/c'
_cod_database_code 2230948
_cod_database_fobs_code 2230948

loop_
_symmetry_equiv_pos_as_xyz
'x, y, z'
'-x, y+1/2, -z+1/2'
'-x, -y, -z'
'x, -y-1/2, z-1/2'

loop_
_atom_site_type_symbol
_atom_site_label
_atom_site_fract_x
_atom_site_fract_y
_atom_site_fract_z
_atom_site_U_iso_or_equiv
_atom_site_adp_type
_atom_site_calc_flag
_atom_site_refinement_flags
_atom_site_occupancy
_atom_site_symmetry_multiplicity
_atom_site_disorder_assembly
_atom_site_disorder_group
N N 0.3527(3) 0.25056(10) 0.78089(19) 0.0513(5) Uani d . 1 1 . .
H H0A 0.3555 0.2581 0.8731 0.062 Uiso calc R 1 1 . .
O O1 0.4214(3) 0.01660(9) 0.8098(2) 0.0754(6) Uani d . 1 1 . .
C C1 0.8603(5) 0.20349(18) 0.5865(5) 0.1074(13) Uani d . 1 1 . .
H H1A 0.9541 0.1959 0.5476 0.161 Uiso calc R 1 1 . .
H H1B 0.9054 0.2297 0.6795 0.161 Uiso calc R 1 1 . .
H H1C 0.7641 0.2271 0.5102 0.161 Uiso calc R 1 1 . .
O O2 0.7975(3) 0.14175(11) 0.6190(3) 0.0872(7) Uani d . 1 1 . .
C C2 0.5014(5) -0.04432(14) 0.7878(4) 0.0954(11) Uani d . 1 1 . .
H H2A 0.4455 -0.0813 0.8181 0.143 Uiso calc R 1 1 . .
H H2B 0.6266 -0.0438 0.8498 0.143 Uiso calc R 1 1 . .
H H2C 0.4859 -0.0488 0.6805 0.143 Uiso calc R 1 1 . .
O O3 0.2596(3) 0.28887(9) 0.53489(18) 0.0732(6) Uani d . 1 1 . .
C C3 0.3954(3) 0.13183(12) 0.7943(2) 0.0505(6) Uani d . 1 1 . .
H H3A 0.3059 0.1283 0.8351 0.061 Uiso calc R 1 1 . .
C C4 0.4817(3) 0.07509(12) 0.7710(3) 0.0532(6) Uani d . 1 1 . .
C C5 0.6135(3) 0.07981(13) 0.7111(3) 0.0576(7) Uani d . 1 1 . .
H H5A 0.6695 0.0415 0.6944 0.069 Uiso calc R 1 1 . .
C C6 0.6628(3) 0.14226(14) 0.6757(3) 0.0578(7) Uani d . 1 1 . .
C C7 0.5794(3) 0.19976(12) 0.6982(2) 0.0533(6) Uani d . 1 1 . .
H H7A 0.6134 0.2416 0.6751 0.064 Uiso calc R 1 1 . .
C C8 0.4436(3) 0.19328(12) 0.7564(2) 0.0475(6) Uani d . 1 1 . .
C C9 0.2622(3) 0.29379(11) 0.6675(2) 0.0472(6) Uani d . 1 1 . .
C C10 0.1626(3) 0.34835(11) 0.7090(2) 0.0456(6) Uani d . 1 1 . .
C C11 0.0282(4) 0.38045(14) 0.5912(3) 0.0674(8) Uani d . 1 1 . .
H H11A -0.0003 0.3667 0.4892 0.081 Uiso calc R 1 1 . .
C C12 -0.0632(4) 0.43259(16) 0.6242(4) 0.0859(10) Uani d . 1 1 . .
H H12A -0.1556 0.4531 0.5446 0.103 Uiso calc R 1 1 . .
C C13 -0.0196(4) 0.45452(16) 0.7731(3) 0.0824(9) Uani d . 1 1 . .
H H13A -0.0789 0.4909 0.7943 0.099 Uiso calc R 1 1 . .
C C14 0.1106(4) 0.42291(15) 0.8899(3) 0.0762(9) Uani d . 1 1 . .
H H14A 0.1382 0.4371 0.9915 0.091 Uiso calc R 1 1 . .
C C15 0.2022(3) 0.37003(12) 0.8593(3) 0.0561(7) Uani d . 1 1 . .
H H15A 0.2913 0.3488 0.9403 0.067 Uiso calc R 1 1 . .

loop_
_atom_site_aniso_label
_atom_site_aniso_U_11
_atom_site_aniso_U_22
_atom_site_aniso_U_33
_atom_site_aniso_U_12
_atom_site_aniso_U_13
_atom_site_aniso_U_23
N 0.0740(13) 0.0518(11) 0.0370(9) 0.0088(10) 0.0309(9) 0.0003(8)
O1 0.0848(14) 0.0517(11) 0.1028(15) 0.0087(10) 0.0497(12) 0.0051(10)
C1 0.093(2) 0.108(3) 0.152(3) -0.001(2) 0.083(2) 0.020(2)
O2 0.0725(13) 0.0954(16) 0.1176(18) 0.0032(11) 0.0631(13) -0.0041(13)
C2 0.106(2) 0.0526(18) 0.139(3) 0.0147(18) 0.059(2) -0.0014(18)
O3 0.1181(16) 0.0728(13) 0.0434(10) 0.0226(11) 0.0468(10) 0.0080(8)
C3 0.0572(14) 0.0549(14) 0.0460(13) 0.0036(12) 0.0265(11) 0.0021(11)
C4 0.0544(15) 0.0516(15) 0.0547(14) 0.0013(12) 0.0212(12) 0.0005(11)
C5 0.0507(14) 0.0616(16) 0.0602(15) 0.0077(12) 0.0200(12) -0.0068(12)
C6 0.0459(14) 0.0732(19) 0.0578(15) 0.0014(13) 0.0230(12) -0.0059(13)
C7 0.0548(15) 0.0582(15) 0.0505(13) -0.0068(12) 0.0233(12) -0.0044(11)
C8 0.0543(14) 0.0542(14) 0.0359(11) 0.0045(11) 0.0186(10) -0.0026(10)
C9 0.0627(15) 0.0464(13) 0.0406(12) -0.0052(11) 0.0287(11) 0.0011(10)
C10 0.0527(13) 0.0470(13) 0.0419(12) -0.0042(11) 0.0231(11) 0.0015(10)
C11 0.0783(19) 0.0716(17) 0.0452(14) 0.0092(15) 0.0138(13) -0.0006(12)
C12 0.080(2) 0.089(2) 0.073(2) 0.0328(18) 0.0089(16) 0.0047(17)
C13 0.081(2) 0.082(2) 0.080(2) 0.0323(18) 0.0247(17) -0.0104(16)
C14 0.083(2) 0.090(2) 0.0554(16) 0.0262(18) 0.0246(15) -0.0113(15)
C15 0.0623(16) 0.0633(15) 0.0430(13) 0.0122(13) 0.0195(12) -0.0017(11)

loop_
_atom_type_symbol
_atom_type_description
_atom_type_scat_dispersion_real
_atom_type_scat_dispersion_imag
_atom_type_scat_source
C C 0.0033 0.0016 'International Tables Vol C Tables 4.2.6.8 and 6.1.1.4'
H H 0.0000 0.0000 'International Tables Vol C Tables 4.2.6.8 and 6.1.1.4'
N N 0.0061 0.0033 'International Tables Vol C Tables 4.2.6.8 and 6.1.1.4'
O O 0.0106 0.0060 'International Tables Vol C Tables 4.2.6.8 and 6.1.1.4'

loop_
_geom_angle_atom_site_label_1
_geom_angle_atom_site_label_2
_geom_angle_atom_site_label_3
_geom_angle_site_symmetry_1
_geom_angle_site_symmetry_3
_geom_angle
_geom_angle_publ_flag
C9 N C8 . . 123.69(17) ?
C9 N H0A . . 118.2 ?
C8 N H0A . . 118.2 ?
C4 O1 C2 . . 118.2(2) ?
O2 C1 H1A . . 109.5 ?
O2 C1 H1B . . 109.5 ?
H1A C1 H1B . . 109.5 ?
O2 C1 H1C . . 109.5 ?
H1A C1 H1C . . 109.5 ?
H1B C1 H1C . . 109.5 ?
C6 O2 C1 . . 118.2(2) ?
O1 C2 H2A . . 109.5 ?
O1 C2 H2B . . 109.5 ?
H2A C2 H2B . . 109.5 ?
O1 C2 H2C . . 109.5 ?
H2A C2 H2C . . 109.5 ?
H2B C2 H2C . . 109.5 ?
C8 C3 C4 . . 119.3(2) ?
C8 C3 H3A . . 120.3 ?
C4 C3 H3A . . 120.3 ?
O1 C4 C5 . . 124.7(2) ?
O1 C4 C3 . . 114.5(2) ?
C5 C4 C3 . . 120.8(2) ?
C4 C5 C6 . . 119.3(2) ?
C4 C5 H5A . . 120.3 ?
C6 C5 H5A . . 120.3 ?
O2 C6 C7 . . 124.0(2) ?
O2 C6 C5 . . 114.8(2) ?
C7 C6 C5 . . 121.1(2) ?
C6 C7 C8 . . 118.3(2) ?
C6 C7 H7A . . 120.9 ?
C8 C7 H7A . . 120.9 ?
C3 C8 C7 . . 121.2(2) ?
C3 C8 N . . 118.17(19) ?
C7 C8 N . . 120.6(2) ?
O3 C9 N . . 122.4(2) ?
O3 C9 C10 . . 120.3(2) ?
N C9 C10 . . 117.24(18) ?
C15 C10 C11 . . 118.5(2) ?
C15 C10 C9 . . 123.0(2) ?
C11 C10 C9 . . 118.5(2) ?
C12 C11 C10 . . 120.3(2) ?
C12 C11 H11A . . 119.9 ?
C10 C11 H11A . . 119.9 ?
C13 C12 C11 . . 120.5(3) ?
C13 C12 H12A . . 119.7 ?
C11 C12 H12A . . 119.7 ?
C14 C13 C12 . . 119.7(3) ?
C14 C13 H13A . . 120.2 ?
C12 C13 H13A . . 120.2 ?
C13 C14 C15 . . 120.6(2) ?
C13 C14 H14A . . 119.7 ?
C15 C14 H14A . . 119.7 ?
C14 C15 C10 . . 120.3(2) ?
C14 C15 H15A . . 119.8 ?
C10 C15 H15A . . 119.8 ?

loop_
_geom_bond_atom_site_label_1
_geom_bond_atom_site_label_2
_geom_bond_site_symmetry_2
_geom_bond_distance
_geom_bond_publ_flag
N C9 . 1.350(3) ?
N C8 . 1.421(3) ?
N H0A . 0.8600 ?
O1 C4 . 1.364(3) ?
O1 C2 . 1.427(3) ?
C1 O2 . 1.408(4) ?
C1 H1A . 0.9600 ?
C1 H1B . 0.9600 ?
C1 H1C . 0.9600 ?
O2 C6 . 1.365(3) ?
C2 H2A . 0.9600 ?
C2 H2B . 0.9600 ?
C2 H2C . 0.9600 ?
O3 C9 . 1.226(2) ?
C3 C8 . 1.372(3) ?
C3 C4 . 1.387(3) ?
C3 H3A . 0.9300 ?
C4 C5 . 1.367(3) ?
C5 C6 . 1.386(4) ?
C5 H5A . 0.9300 ?
C6 C7 . 1.385(3) ?
C7 C8 . 1.389(3) ?
C7 H7A . 0.9300 ?
C9 C10 . 1.485(3) ?
C10 C15 . 1.381(3) ?
C10 C11 . 1.382(4) ?
C11 C12 . 1.374(4) ?
C11 H11A . 0.9300 ?
C12 C13 . 1.367(4) ?
C12 H12A . 0.9300 ?
C13 C14 . 1.357(4) ?
C13 H13A . 0.9300 ?
C14 C15 . 1.376(3) ?
C14 H14A . 0.9300 ?
C15 H15A . 0.9300 ?

loop_
_geom_hbond_atom_site_label_D
_geom_hbond_atom_site_label_H
_geom_hbond_atom_site_label_A
_geom_hbond_site_symmetry_A
_geom_hbond_distance_DH
_geom_hbond_distance_HA
_geom_hbond_distance_DA
_geom_hbond_angle_DHA
N H0A O3 4_566 0.86 2.14 2.831(3) 137

loop_
_geom_torsion_atom_site_label_1
_geom_torsion_atom_site_label_2
_geom_torsion_atom_site_label_3
_geom_torsion_atom_site_label_4
_geom_torsion_site_symmetry_1
_geom_torsion_site_symmetry_2
_geom_torsion_site_symmetry_3
_geom_torsion_site_symmetry_4
_geom_torsion
_geom_torsion_publ_flag
C2 O1 C4 C5 . . . . 0.4(4) ?
C2 O1 C4 C3 . . . . 179.3(2) ?
C8 C3 C4 O1 . . . . -178.9(2) ?
C8 C3 C4 C5 . . . . 0.1(3) ?
O1 C4 C5 C6 . . . . 179.8(2) ?
C3 C4 C5 C6 . . . . 0.9(4) ?
C1 O2 C6 C7 . . . . 2.3(4) ?
C1 O2 C6 C5 . . . . -177.3(3) ?
C4 C5 C6 O2 . . . . 179.0(2) ?
C4 C5 C6 C7 . . . . -0.7(4) ?
O2 C6 C7 C8 . . . . 179.9(2) ?
C5 C6 C7 C8 . . . . -0.5(3) ?
C4 C3 C8 C7 . . . . -1.3(3) ?
C4 C3 C8 N . . . . 179.8(2) ?
C6 C7 C8 C3 . . . . 1.5(3) ?
C6 C7 C8 N . . . . -179.6(2) ?
C9 N C8 C3 . . . . -122.0(2) ?
C9 N C8 C7 . . . . 59.1(3) ?
C8 N C9 O3 . . . . -4.1(4) ?
C8 N C9 C10 . . . . 175.41(19) ?
O3 C9 C10 C15 . . . . -158.9(2) ?
N C9 C10 C15 . . . . 21.6(3) ?
O3 C9 C10 C11 . . . . 18.8(3) ?
N C9 C10 C11 . . . . -160.8(2) ?
C15 C10 C11 C12 . . . . -0.2(4) ?
C9 C10 C11 C12 . . . . -177.9(3) ?
C10 C11 C12 C13 . . . . 1.7(5) ?
C11 C12 C13 C14 . . . . -2.5(5) ?
C12 C13 C14 C15 . . . . 1.6(5) ?
C13 C14 C15 C10 . . . . -0.1(4) ?
C11 C10 C15 C14 . . . . -0.7(4) ?
C9 C10 C15 C14 . . . . 177.0(2) ?

loop_
_cod_related_entry_id
_cod_related_entry_database
_cod_related_entry_code
1 ChemSpider 1636826
